data_7228307
loop_
_publ_author_name
'shukla, rahul'
'Khan, Imtiaz'
'Ibrar, Aliya'
'Simpson, Jim'
'Chopra, Deepak'

_publ_section_title
;
 Complex Electronic interplay of &#xF073;-hole and \p-hole interactions in
 crystals of halogen substituted 1,3,4-oxadiazol-2(3H)-thiones
;
_journal_name_full CrystEngComm
_journal_paper_doi 10.1039/C7CE00678K
_journal_year 2017
_chemical_formula_moiety 'C9 H6 Cl2 N2 O S, C2 H6 O S'
_chemical_formula_sum 'C11 H12 Cl2 N2 O2 S2'
_chemical_formula_weight 339.25
_chemical_name_systematic '5-(2,6-dichlorobenzyl)-1,3,4-oxadiazole-2(3H)-thione, dimethyl sulfoxide solvate'
_space_group_crystal_system monoclinic
_space_group_IT_number 14
_space_group_name_Hall '-P 2ybc'
_space_group_name_H-M_alt 'P 1 21/c 1'
_symmetry_space_group_name_Hall '-P 2ybc'
_symmetry_space_group_name_H-M 'P 1 21/c 1'
_atom_sites_solution_hydrogens mixed
_audit_creation_method SHELXL-2014/7
_audit_update_record
;
2017-03-19 deposited with the CCDC.
2017-05-23 downloaded from the CCDC.
;
_cell_angle_alpha 90
_cell_angle_beta 99.981(2)
_cell_angle_gamma 90
_cell_formula_units_Z 4
_cell_length_a 11.9557(4)
_cell_length_b 13.5378(5)
_cell_length_c 9.0424(3)
_cell_measurement_reflns_used 9190
_cell_measurement_temperature 90(2)
_cell_measurement_theta_max 32.20
_cell_measurement_theta_min 2.29
_cell_volume 1441.40(9)
_computing_cell_refinement 'APEX2 and SAINT (Bruker, 2011)'
_computing_data_collection 'APEX2 (Bruker, 2011)'
_computing_data_reduction 'SAINT (Bruker, 2011)'
_computing_molecular_graphics 'Mercury (Macrae et al., 2006)'
_computing_publication_material
;
'SHELXL-2014/7 (Sheldrick, 2014), enCIFer (Allen <i>et al.</i>, 2004), 
PLATON (Spek, 2009),  PublCIF (Westrip 2010), WINGX (Farrugia 1997)
;
_computing_structure_refinement
; 
'SHELXL-2014/7 (Sheldrick, 2014) & TITAN (Hunter & Simpson, 1999)'
;
_computing_structure_solution
;
SHELXS-97 (Sheldrick, 2008) & TITAN (Hunter & Simpson, 1999)
;
_diffrn_ambient_temperature 90(2)
_diffrn_measured_fraction_theta_full 0.996
_diffrn_measured_fraction_theta_max 0.921
_diffrn_measurement_device_type 'Bruker APEXII CCD area detector'
_diffrn_measurement_method '\w scans'
_diffrn_radiation_type MoK\a
_diffrn_radiation_wavelength 0.71073
_diffrn_reflns_av_R_equivalents 0.0371
_diffrn_reflns_av_unetI/netI 0.0305
_diffrn_reflns_Laue_measured_fraction_full 0.996
_diffrn_reflns_Laue_measured_fraction_max 0.921
_diffrn_reflns_limit_h_max 18
_diffrn_reflns_limit_h_min -18
_diffrn_reflns_limit_k_max 19
_diffrn_reflns_limit_k_min -20
_diffrn_reflns_limit_l_max 13
_diffrn_reflns_limit_l_min -13
_diffrn_reflns_number 25302
_diffrn_reflns_point_group_measured_fraction_full 0.996
_diffrn_reflns_point_group_measured_fraction_max 0.921
_diffrn_reflns_theta_full 30.000
_diffrn_reflns_theta_max 33.422
_diffrn_reflns_theta_min 3.774
_diffrn_source 'fine-focus sealed tube'
_exptl_absorpt_coefficient_mu 0.738
_exptl_absorpt_correction_T_max 0.7466
_exptl_absorpt_correction_T_min 0.5898
_exptl_absorpt_correction_type multi-scan
_exptl_absorpt_process_details 'SADABS (Bruker, 2011)'
_exptl_crystal_colour colorless
_exptl_crystal_density_diffrn 1.563
_exptl_crystal_density_method 'not measured'
_exptl_crystal_description 'irregular block'
_exptl_crystal_F_000 696
_exptl_crystal_size_max 0.580
_exptl_crystal_size_mid 0.450
_exptl_crystal_size_min 0.230
_refine_diff_density_max 0.459
_refine_diff_density_min -0.426
_refine_diff_density_rms 0.082
_refine_ls_extinction_method none
_refine_ls_goodness_of_fit_ref 1.077
_refine_ls_hydrogen_treatment mixed
_refine_ls_matrix_type full
_refine_ls_number_parameters 177
_refine_ls_number_reflns 5158
_refine_ls_number_restraints 0
_refine_ls_restrained_S_all 1.077
_refine_ls_R_factor_all 0.0382
_refine_ls_R_factor_gt 0.0292
_refine_ls_shift/su_max 0.001
_refine_ls_shift/su_mean 0.000
_refine_ls_structure_factor_coef Fsqd
_refine_ls_weighting_details 'w=1/[\s^2^(Fo^2^)+(0.0364P)^2^+0.3560P] where P=(Fo^2^+2Fc^2^)/3'
_refine_ls_weighting_scheme calc
_refine_ls_wR_factor_gt 0.0731
_refine_ls_wR_factor_ref 0.0778
_reflns_Friedel_coverage 0.000
_reflns_number_gt 4355
_reflns_number_total 5158
_reflns_threshold_expression 'I > 2\s(I)'
_cod_data_source_file c7ce00678k2.cif
_cod_data_source_block OT5
_cod_database_code 7228307
_shelx_shelxl_version_number 2014/7
_shelx_space_group_comment
;
The symmetry employed for this shelxl refinement is uniquely defined
by the following loop, which should always be used as a source of
symmetry information in preference to the above space-group names.
They are only intended as comments.
;
_shelx_estimated_absorpt_t_min 0.674
_shelx_estimated_absorpt_t_max 0.849

loop_
_space_group_symop_operation_xyz
'x, y, z'
'-x, y+1/2, -z+1/2'
'-x, -y, -z'
'x, -y-1/2, z-1/2'

loop_
_atom_site_label
_atom_site_type_symbol
_atom_site_fract_x
_atom_site_fract_y
_atom_site_fract_z
_atom_site_U_iso_or_equiv
_atom_site_adp_type
_atom_site_occupancy
_atom_site_site_symmetry_order
_atom_site_calc_flag
_atom_site_refinement_flags_posn
_atom_site_refinement_flags_adp
O1 O 0.79399(7) 0.25208(6) 0.65447(9) 0.01403(15) Uani 1 1 d . .
C2 C 0.82971(9) 0.15638(8) 0.68466(13) 0.01312(19) Uani 1 1 d . .
S2 S 0.93383(2) 0.12599(2) 0.82270(3) 0.01747(7) Uani 1 1 d . .
N3 N 0.76487(8) 0.10139(7) 0.58277(11) 0.01555(18) Uani 1 1 d . .
H3N H 0.7672(13) 0.0347(12) 0.5770(18) 0.019 Uiso 1 1 d . U
N4 N 0.68671(9) 0.15751(7) 0.48605(12) 0.01728(19) Uani 1 1 d . .
C5 C 0.70753(9) 0.24629(8) 0.53311(13) 0.0138(2) Uani 1 1 d . .
C6 C 0.65078(10) 0.33878(8) 0.47070(13) 0.0151(2) Uani 1 1 d . .
H6A H 0.5899 0.3218 0.3856 0.018 Uiso 1 1 calc R U
H6B H 0.7069 0.3806 0.4313 0.018 Uiso 1 1 calc R U
C1' C 0.60000(9) 0.39721(8) 0.58506(12) 0.01242(19) Uani 1 1 d . .
C2' C 0.49530(9) 0.37217(8) 0.62358(13) 0.0146(2) Uani 1 1 d . .
Cl2' Cl 0.42238(2) 0.26949(2) 0.54050(4) 0.02198(7) Uani 1 1 d . .
C3' C 0.44607(10) 0.42584(9) 0.72637(14) 0.0178(2) Uani 1 1 d . .
H3' H 0.3750 0.4064 0.7503 0.021 Uiso 1 1 calc R U
C4' C 0.50223(11) 0.50831(9) 0.79361(13) 0.0181(2) Uani 1 1 d . .
H4' H 0.4692 0.5459 0.8636 0.022 Uiso 1 1 calc R U
C5' C 0.60624(10) 0.53603(8) 0.75911(13) 0.0162(2) Uani 1 1 d . .
H5' H 0.6446 0.5927 0.8046 0.019 Uiso 1 1 calc R U
C6' C 0.65371(9) 0.48016(8) 0.65746(13) 0.0138(2) Uani 1 1 d . .
Cl6' Cl 0.78621(2) 0.51665(2) 0.62246(4) 0.02286(7) Uani 1 1 d . .
S1S S 0.14221(2) 0.17089(2) 0.37647(3) 0.01347(6) Uani 1 1 d . .
O1S O 0.23619(7) 0.09661(6) 0.42744(10) 0.01759(17) Uani 1 1 d . .
C1S C 0.01513(11) 0.11512(9) 0.41410(15) 0.0210(2) Uani 1 1 d . .
H2S1 H 0.0042 0.0511 0.3629 0.031 Uiso 1 1 calc R U
H2S2 H -0.0496 0.1582 0.3775 0.031 Uiso 1 1 calc R U
H2S3 H 0.0210 0.1053 0.5226 0.031 Uiso 1 1 calc R U
C2S C 0.11128(12) 0.16210(10) 0.17699(14) 0.0234(3) Uani 1 1 d . .
H3S1 H 0.1753 0.1882 0.1345 0.035 Uiso 1 1 calc R U
H3S2 H 0.0428 0.2005 0.1390 0.035 Uiso 1 1 calc R U
H3S3 H 0.0987 0.0928 0.1476 0.035 Uiso 1 1 calc R U

loop_
_atom_site_aniso_label
_atom_site_aniso_U_11
_atom_site_aniso_U_22
_atom_site_aniso_U_33
_atom_site_aniso_U_23
_atom_site_aniso_U_13
_atom_site_aniso_U_12
O1 0.0156(4) 0.0107(3) 0.0148(4) -0.0003(3) -0.0002(3) 0.0010(3)
C2 0.0135(4) 0.0118(4) 0.0148(5) 0.0000(4) 0.0045(4) 0.0010(4)
S2 0.01712(13) 0.01548(13) 0.01786(14) 0.00030(10) -0.00241(11) 0.00212(10)
N3 0.0152(4) 0.0109(4) 0.0192(5) -0.0019(3) -0.0008(4) 0.0026(3)
N4 0.0168(4) 0.0136(4) 0.0195(5) -0.0012(4) -0.0023(4) 0.0034(3)
C5 0.0134(5) 0.0144(5) 0.0133(5) -0.0004(4) 0.0018(4) 0.0013(4)
C6 0.0170(5) 0.0128(5) 0.0154(5) 0.0017(4) 0.0028(4) 0.0041(4)
C1' 0.0134(4) 0.0107(4) 0.0126(5) 0.0027(4) 0.0008(4) 0.0027(4)
C2' 0.0138(5) 0.0115(5) 0.0176(5) 0.0033(4) 0.0006(4) -0.0012(4)
Cl2' 0.01856(13) 0.01453(13) 0.03143(17) 0.00082(11) 0.00035(12) -0.00445(10)
C3' 0.0152(5) 0.0197(5) 0.0194(5) 0.0055(4) 0.0052(4) 0.0030(4)
C4' 0.0210(5) 0.0191(5) 0.0142(5) 0.0031(4) 0.0032(4) 0.0081(4)
C5' 0.0198(5) 0.0131(5) 0.0142(5) -0.0002(4) -0.0010(4) 0.0021(4)
C6' 0.0124(4) 0.0127(5) 0.0159(5) 0.0034(4) 0.0009(4) -0.0003(4)
Cl6' 0.01557(13) 0.02100(14) 0.03253(17) 0.00147(12) 0.00564(12) -0.00457(10)
S1S 0.01688(13) 0.00987(12) 0.01369(12) 0.00045(9) 0.00272(10) 0.00137(9)
O1S 0.0176(4) 0.0133(4) 0.0200(4) 0.0007(3) -0.0019(3) 0.0039(3)
C1S 0.0203(6) 0.0175(5) 0.0270(6) 0.0054(5) 0.0092(5) 0.0009(4)
C2S 0.0313(7) 0.0259(6) 0.0134(5) 0.0048(5) 0.0047(5) 0.0090(5)

loop_
_atom_type_symbol
_atom_type_description
_atom_type_scat_dispersion_real
_atom_type_scat_dispersion_imag
_atom_type_scat_source
C C 0.0033 0.0016 'International Tables Vol C Tables 4.2.6.8 and 6.1.1.4'
H H 0.0000 0.0000 'International Tables Vol C Tables 4.2.6.8 and 6.1.1.4'
N N 0.0061 0.0033 'International Tables Vol C Tables 4.2.6.8 and 6.1.1.4'
O O 0.0106 0.0060 'International Tables Vol C Tables 4.2.6.8 and 6.1.1.4'
Cl Cl 0.1484 0.1585 'International Tables Vol C Tables 4.2.6.8 and 6.1.1.4'
S S 0.1246 0.1234 'International Tables Vol C Tables 4.2.6.8 and 6.1.1.4'

loop_
_geom_angle_atom_site_label_1
_geom_angle_atom_site_label_2
_geom_angle_atom_site_label_3
_geom_angle
C5 O1 C2 105.63(8)
N3 C2 O1 105.48(9)
N3 C2 S2 131.12(9)
O1 C2 S2 123.41(8)
C2 N3 N4 112.26(9)
C2 N3 H3N 125.5(10)
N4 N3 H3N 122.2(10)
C5 N4 N3 103.44(9)
N4 C5 O1 113.19(10)
N4 C5 C6 127.75(11)
O1 C5 C6 119.06(10)
C5 C6 C1' 113.08(9)
C5 C6 H6A 109.0
C1' C6 H6A 109.0
C5 C6 H6B 109.0
C1' C6 H6B 109.0
H6A C6 H6B 107.8
C2' C1' C6' 115.87(10)
C2' C1' C6 121.82(10)
C6' C1' C6 122.31(10)
C3' C2' C1' 122.80(10)
C3' C2' Cl2' 117.91(9)
C1' C2' Cl2' 119.29(9)
C2' Cl2' O1S 165.84(4)
C4' C3' C2' 119.03(11)
C4' C3' H3' 120.5
C2' C3' H3' 120.5
C5' C4' C3' 120.30(11)
C5' C4' H4' 119.9
C3' C4' H4' 119.9
C4' C5' C6' 119.23(11)
C4' C5' H5' 120.4
C6' C5' H5' 120.4
C5' C6' C1' 122.77(10)
C5' C6' Cl6' 117.14(9)
C1' C6' Cl6' 120.09(9)
O1S S1S C1S 105.78(5)
O1S S1S C2S 106.01(6)
C1S S1S C2S 97.52(7)
S1S O1S Cl2' 92.79(4)
S1S C1S H2S1 109.5
S1S C1S H2S2 109.5
H2S1 C1S H2S2 109.5
S1S C1S H2S3 109.5
H2S1 C1S H2S3 109.5
H2S2 C1S H2S3 109.5
S1S C2S H3S1 109.5
S1S C2S H3S2 109.5
H3S1 C2S H3S2 109.5
S1S C2S H3S3 109.5
H3S1 C2S H3S3 109.5
H3S2 C2S H3S3 109.5

loop_
_geom_bond_atom_site_label_1
_geom_bond_atom_site_label_2
_geom_bond_distance
O1 C5 1.3732(14)
O1 C2 1.3765(13)
C2 N3 1.3253(15)
C2 S2 1.6548(12)
N3 N4 1.3899(13)
N3 H3N 0.905(16)
N4 C5 1.2849(15)
C5 C6 1.4879(15)
C6 C1' 1.5103(15)
C6 H6A 0.9900
C6 H6B 0.9900
C1' C2' 1.3979(15)
C1' C6' 1.3987(15)
C2' C3' 1.3885(17)
C2' Cl2' 1.7406(12)
Cl2' O1S 3.2695(9)
C3' C4' 1.3876(18)
C3' H3' 0.9500
C4' C5' 1.3853(17)
C4' H4' 0.9500
C5' C6' 1.3856(16)
C5' H5' 0.9500
C6' Cl6' 1.7400(11)
S1S O1S 1.5188(8)
S1S C1S 1.7814(12)
S1S C2S 1.7814(13)
C1S H2S1 0.9800
C1S H2S2 0.9800
C1S H2S3 0.9800
C2S H3S1 0.9800
C2S H3S2 0.9800
C2S H3S3 0.9800

loop_
_geom_hbond_atom_site_label_D
_geom_hbond_atom_site_label_H
_geom_hbond_atom_site_label_A
_geom_hbond_distance_DH
_geom_hbond_distance_HA
_geom_hbond_distance_DA
_geom_hbond_angle_DHA
_geom_hbond_site_symmetry_A
C5' H5' O1S 0.95 2.59 3.2255(14) 124.6 2_656
N3 H3N O1S 0.905(16) 1.778(16) 2.6820(13) 176.0(15) 3_656
C3' H3' O1S 0.95 2.50 3.3580(15) 150.5 4_566
C1S H2S2 S2 0.98 2.96 3.6923(13) 132.0 4_465
C2S H3S1 S1S 0.98 2.99 3.6029(13) 122.0 4_565

loop_
_geom_torsion_atom_site_label_1
_geom_torsion_atom_site_label_2
_geom_torsion_atom_site_label_3
_geom_torsion_atom_site_label_4
_geom_torsion
C5 O1 C2 N3 0.17(11)
C5 O1 C2 S2 179.86(8)
O1 C2 N3 N4 -0.26(12)
S2 C2 N3 N4 -179.91(9)
C2 N3 N4 C5 0.25(13)
N3 N4 C5 O1 -0.13(13)
N3 N4 C5 C6 179.08(11)
C2 O1 C5 N4 -0.02(13)
C2 O1 C5 C6 -179.31(10)
N4 C5 C6 C1' 123.26(13)
O1 C5 C6 C1' -57.58(14)
C5 C6 C1' C2' -79.98(13)
C5 C6 C1' C6' 100.85(12)
C6' C1' C2' C3' 0.40(16)
C6 C1' C2' C3' -178.82(10)
C6' C1' C2' Cl2' -179.51(8)
C6 C1' C2' Cl2' 1.27(14)
C3' C2' Cl2' O1S 7.1(2)
C1' C2' Cl2' O1S -173.00(12)
C1' C2' C3' C4' 0.40(17)
Cl2' C2' C3' C4' -179.69(9)
C2' C3' C4' C5' -0.42(17)
C3' C4' C5' C6' -0.37(17)
C4' C5' C6' C1' 1.25(17)
C4' C5' C6' Cl6' -178.30(9)
C2' C1' C6' C5' -1.24(16)
C6 C1' C6' C5' 177.98(10)
C2' C1' C6' Cl6' 178.30(8)
C6 C1' C6' Cl6' -2.49(15)
C1S S1S O1S Cl2' -145.01(5)
C2S S1S O1S Cl2' 112.13(5)
